data_4086797
loop_
_publ_author_name
'Lopez, Michael J.'
'Kondo, Ai'
'Nagae, Haruki'
'Yamamoto, Koji'
'Tsurugi, Hayato'
'Mashima, Kazushi'

_publ_section_title
;
 C(sp3)--H Alkenylation Catalyzed by Cationic Alkylhafnium Complexes:
 Stereoselective Synthesis of Trisubstituted Alkenes from
 2,6-Dimethylpyridines and Internal Alkynes
;
_journal_issue 22
_journal_name_full Organometallics
_journal_page_first 3816
_journal_paper_doi 10.1021/acs.organomet.6b00655
_journal_volume 35
_journal_year 2016
_chemical_formula_moiety 'C37 H39 Hf N3'
_chemical_formula_sum 'C37 H39 Hf N3'
_chemical_formula_weight 704.23
_space_group_crystal_system triclinic
_space_group_IT_number 2
_space_group_name_Hall '-P 1'
_space_group_name_H-M_alt 'P -1'
_symmetry_space_group_name_Hall '-P 1'
_symmetry_space_group_name_H-M 'P -1'
_atom_sites_solution_hydrogens geom
_atom_sites_solution_primary direct
_atom_sites_solution_secondary difmap
_cell_angle_alpha 90.900(14)
_cell_angle_beta 100.097(9)
_cell_angle_gamma 101.295(16)
_cell_formula_units_Z 2
_cell_length_a 9.460(10)
_cell_length_b 12.221(12)
_cell_length_c 13.656(13)
_cell_measurement_reflns_used 4252
_cell_measurement_temperature 113
_cell_measurement_theta_max 27.49
_cell_measurement_theta_min 3.03
_cell_volume 1522(3)
_computing_cell_refinement CrystalClear
_computing_data_collection 'CrystalClear (Rigaku Inc., 2007)'
_computing_data_reduction CrystalClear
_computing_molecular_graphics 'CrystalStructure 4.1'
_computing_publication_material 'CrystalStructure 4.1 (Rigaku, 2014)'
_computing_structure_refinement 'SHELXL97 (Sheldrick, 2008)'
_computing_structure_solution 'SHELXS97 (Sheldrick, 2008)'
_diffrn_ambient_temperature 113
_diffrn_detector_area_resol_mean 7.314
_diffrn_measured_fraction_theta_full 0.984
_diffrn_measured_fraction_theta_max 0.984
_diffrn_measurement_device_type 'Rigaku Mercury70'
_diffrn_measurement_method \w
_diffrn_radiation_type 'Mo K\a'
_diffrn_radiation_wavelength 0.71075
_diffrn_reflns_av_R_equivalents 0.0482
_diffrn_reflns_Laue_measured_fraction_full 0.000
_diffrn_reflns_Laue_measured_fraction_max 0.000
_diffrn_reflns_limit_h_max 11
_diffrn_reflns_limit_h_min -11
_diffrn_reflns_limit_k_max 15
_diffrn_reflns_limit_k_min -14
_diffrn_reflns_limit_l_max 16
_diffrn_reflns_limit_l_min -16
_diffrn_reflns_number 13253
_diffrn_reflns_point_group_measured_fraction_full 0.000
_diffrn_reflns_point_group_measured_fraction_max 0.000
_diffrn_reflns_theta_full 26.000
_diffrn_reflns_theta_max 26.000
_diffrn_reflns_theta_min 3.034
_diffrn_standards_number 0
_exptl_absorpt_coefficient_mu 3.451
_exptl_absorpt_correction_T_max 0.733
_exptl_absorpt_correction_T_min 0.610
_exptl_absorpt_correction_type multi-scan
_exptl_absorpt_process_details 'REQAB (Rigaku, 1998)'
_exptl_crystal_colour colorless
_exptl_crystal_density_diffrn 1.536
_exptl_crystal_density_method 'not measured'
_exptl_crystal_description block
_exptl_crystal_F_000 708.00
_exptl_crystal_size_max 0.270
_exptl_crystal_size_mid 0.100
_exptl_crystal_size_min 0.090
_refine_diff_density_max 0.78
_refine_diff_density_min -1.37
_refine_ls_extinction_method none
_refine_ls_goodness_of_fit_ref 1.129
_refine_ls_hydrogen_treatment constr
_refine_ls_number_parameters 372
_refine_ls_number_reflns 5893
_refine_ls_number_restraints 0
_refine_ls_R_factor_all 0.0413
_refine_ls_R_factor_gt 0.0363
_refine_ls_shift/su_max 0.001
_refine_ls_structure_factor_coef Fsqd
_refine_ls_weighting_details 'w = 1/[\s^2^(Fo^2^)+(0.0522P)^2^+0.0000P] where P=(Fo^2^+2Fc^2^)/3'
_refine_ls_weighting_scheme calc
_refine_ls_wR_factor_gt 0.0887
_refine_ls_wR_factor_ref 0.1058
_reflns_number_gt 5459
_reflns_number_total 5893
_reflns_threshold_expression F^2^>2.0\s(F^2^)
_cod_data_source_file om6b00655_si_002.cif
_cod_data_source_block Hf3c
_cod_database_code 4086797

loop_
_symmetry_equiv_pos_site_id
_space_group_symop_operation_xyz
1 +X,+Y,+Z
2 -X,-Y,-Z

loop_
_atom_site_label
_atom_site_type_symbol
_atom_site_fract_x
_atom_site_fract_y
_atom_site_fract_z
_atom_site_U_iso_or_equiv
_atom_site_adp_type
_atom_site_occupancy
_atom_site_site_symmetry_multiplicity
_atom_site_calc_flag
_atom_site_refinement_flags
Hf1 Hf 0.32695(2) 0.234551(16) 0.260288(14) 0.01730(10) Uani 1 2 d .
N1 N 0.2528(5) 0.0673(4) 0.2186(3) 0.0224(10) Uani 1 2 d .
N2 N 0.1066(5) 0.2281(4) 0.2193(3) 0.0198(9) Uani 1 2 d .
N3 N 0.2743(5) 0.4105(4) 0.2896(3) 0.0210(9) Uani 1 2 d .
C1 C 0.3199(6) -0.0170(4) 0.1830(4) 0.0216(11) Uani 1 2 d .
C2 C 0.3168(6) -0.0301(4) 0.0800(4) 0.0239(11) Uani 1 2 d .
C3 C 0.3831(7) -0.1125(5) 0.0459(5) 0.0359(15) Uani 1 2 d .
C4 C 0.4518(7) -0.1785(5) 0.1113(5) 0.0399(16) Uani 1 2 d .
C5 C 0.4581(7) -0.1639(5) 0.2118(5) 0.0359(15) Uani 1 2 d .
C6 C 0.3900(6) -0.0844(5) 0.2497(4) 0.0283(13) Uani 1 2 d .
C7 C 0.2449(6) 0.0440(5) 0.0091(4) 0.0319(13) Uani 1 2 d .
C8 C 0.3934(7) -0.0729(5) 0.3603(4) 0.0326(13) Uani 1 2 d .
C9 C 0.0936(6) 0.0297(5) 0.2172(4) 0.0279(12) Uani 1 2 d .
C10 C 0.0137(6) 0.1209(5) 0.1814(4) 0.0256(12) Uani 1 2 d .
C11 C 0.4903(5) 0.3163(5) 0.1648(4) 0.0229(11) Uani 1 2 d .
C12 C 0.6113(5) 0.2930(4) 0.2417(4) 0.0201(11) Uani 1 2 d .
C13 C 0.6990(6) 0.3751(5) 0.3117(4) 0.0272(12) Uani 1 2 d .
C14 C 0.7933(6) 0.3494(6) 0.3921(4) 0.0383(15) Uani 1 2 d .
C15 C 0.8045(7) 0.2395(7) 0.4073(5) 0.0457(19) Uani 1 2 d .
C16 C 0.7216(7) 0.1556(6) 0.3392(5) 0.0410(17) Uani 1 2 d .
C17 C 0.6262(6) 0.1828(5) 0.2567(4) 0.0251(12) Uani 1 2 d .
C18 C 0.4070(6) 0.2414(5) 0.4287(4) 0.0222(11) Uani 1 2 d .
C19 C 0.2961(6) 0.2299(5) 0.4944(4) 0.0199(11) Uani 1 2 d .
C20 C 0.2281(6) 0.1246(5) 0.5196(4) 0.0246(11) Uani 1 2 d .
C21 C 0.1263(6) 0.1121(5) 0.5811(4) 0.0261(12) Uani 1 2 d .
C22 C 0.0882(6) 0.2044(5) 0.6216(4) 0.0278(12) Uani 1 2 d .
C23 C 0.1543(6) 0.3095(5) 0.5970(4) 0.0304(13) Uani 1 2 d .
C24 C 0.2552(6) 0.3219(5) 0.5354(4) 0.0253(12) Uani 1 2 d .
C25 C 0.0289(5) 0.3147(4) 0.2131(3) 0.0121(10) Uani 1 2 d .
C26 C -0.0335(6) 0.3443(5) 0.1024(4) 0.0275(12) Uani 1 2 d .
C27 C 0.0757(6) 0.3613(5) 0.0330(4) 0.0251(12) Uani 1 2 d .
C28 C 0.0675(8) 0.2817(6) -0.0425(4) 0.0398(16) Uani 1 2 d .
C29 C 0.1662(8) 0.2963(6) -0.1056(5) 0.0449(17) Uani 1 2 d .
C30 C 0.2769(8) 0.3899(6) -0.0957(5) 0.0433(17) Uani 1 2 d .
C31 C 0.2872(7) 0.4695(5) -0.0223(4) 0.0347(14) Uani 1 2 d .
C32 C 0.1873(6) 0.4554(5) 0.0415(4) 0.0305(13) Uani 1 2 d .
C33 C 0.1360(6) 0.4218(4) 0.2625(4) 0.0216(11) Uani 1 2 d .
C34 C 0.0938(7) 0.5219(5) 0.2796(5) 0.0334(14) Uani 1 2 d .
C35 C 0.1965(7) 0.6118(5) 0.3249(5) 0.0335(14) Uani 1 2 d .
C36 C 0.3395(7) 0.6001(5) 0.3527(4) 0.0291(13) Uani 1 2 d .
C37 C 0.3747(6) 0.4993(4) 0.3336(4) 0.0246(12) Uani 1 2 d .
H3 H 0.3806 -0.12303 -0.0235 0.0430 Uiso 1 2 calc R
H4 H 0.49512 -0.2346 0.08654 0.0479 Uiso 1 2 calc R
H5 H 0.50902 -0.20808 0.25636 0.0430 Uiso 1 2 calc R
H7A H 0.284 0.12235 0.03149 0.0383 Uiso 1 2 calc R
H7B H 0.13883 0.02673 0.00712 0.0383 Uiso 1 2 calc R
H7C H 0.26515 0.03112 -0.05768 0.0383 Uiso 1 2 calc R
H8A H 0.437 -0.1322 0.39335 0.0391 Uiso 1 2 calc R
H8B H 0.29331 -0.07928 0.37273 0.0391 Uiso 1 2 calc R
H8C H 0.45228 0.00009 0.38654 0.0391 Uiso 1 2 calc R
H9A H 0.077 0.01061 0.285 0.0335 Uiso 1 2 calc R
H9B H 0.05534 -0.03815 0.17248 0.0335 Uiso 1 2 calc R
H10A H -0.00781 0.1179 0.10767 0.0308 Uiso 1 2 calc R
H10B H -0.08034 0.1109 0.20584 0.0308 Uiso 1 2 calc R
H11A H 0.4806 0.27602 0.09971 0.0274 Uiso 1 2 calc R
H11B H 0.49228 0.39688 0.15647 0.0274 Uiso 1 2 calc R
H13 H 0.69275 0.45113 0.30293 0.0327 Uiso 1 2 calc R
H14 H 0.8512 0.40725 0.43767 0.0459 Uiso 1 2 calc R
H15 H 0.86835 0.22153 0.4638 0.0548 Uiso 1 2 calc R
H16 H 0.72943 0.08003 0.34847 0.0492 Uiso 1 2 calc R
H17 H 0.57074 0.12509 0.21008 0.0302 Uiso 1 2 calc R
H18A H 0.46339 0.18154 0.44343 0.0266 Uiso 1 2 calc R
H18B H 0.47621 0.31351 0.44755 0.0266 Uiso 1 2 calc R
H20 H 0.25296 0.05992 0.49344 0.0295 Uiso 1 2 calc R
H21 H 0.08158 0.0392 0.59606 0.0313 Uiso 1 2 calc R
H22 H 0.0188 0.19603 0.66489 0.0334 Uiso 1 2 calc R
H23 H 0.12904 0.37391 0.62336 0.0365 Uiso 1 2 calc R
H24 H 0.2986 0.39494 0.52009 0.0303 Uiso 1 2 calc R
H25 H -0.05389 0.2958 0.25049 0.0145 Uiso 1 2 calc R
H26A H -0.11624 0.28322 0.07322 0.0330 Uiso 1 2 calc R
H26B H -0.07309 0.41317 0.10596 0.0330 Uiso 1 2 calc R
H28 H -0.00759 0.21628 -0.05034 0.0477 Uiso 1 2 calc R
H29 H 0.15835 0.24104 -0.1571 0.0539 Uiso 1 2 calc R
H30 H 0.34539 0.39881 -0.13966 0.0520 Uiso 1 2 calc R
H31 H 0.36285 0.53453 -0.01509 0.0416 Uiso 1 2 calc R
H32 H 0.19513 0.51144 0.09231 0.0366 Uiso 1 2 calc R
H34 H -0.00562 0.52815 0.25994 0.0401 Uiso 1 2 calc R
H35 H 0.16929 0.68089 0.33694 0.0402 Uiso 1 2 calc R
H36 H 0.41258 0.66091 0.38449 0.0349 Uiso 1 2 calc R
H37 H 0.47379 0.49174 0.35209 0.0295 Uiso 1 2 calc R

loop_
_atom_site_aniso_label
_atom_site_aniso_U_11
_atom_site_aniso_U_22
_atom_site_aniso_U_33
_atom_site_aniso_U_12
_atom_site_aniso_U_13
_atom_site_aniso_U_23
Hf1 0.01843(15) 0.01824(15) 0.01593(13) 0.00322(10) 0.00545(10) 0.00197(9)
N1 0.020(2) 0.021(2) 0.027(2) 0.0010(19) 0.0102(19) 0.0006(19)
N2 0.019(2) 0.021(2) 0.021(2) 0.0030(18) 0.0076(18) 0.0007(18)
N3 0.023(2) 0.020(2) 0.021(2) 0.0052(19) 0.0078(19) 0.0031(19)
C1 0.026(3) 0.010(2) 0.027(3) -0.003(2) 0.009(2) -0.004(2)
C2 0.023(3) 0.016(3) 0.030(3) -0.005(2) 0.009(2) -0.004(2)
C3 0.046(4) 0.030(3) 0.034(3) -0.003(3) 0.025(3) -0.011(3)
C4 0.054(4) 0.021(3) 0.053(4) 0.009(3) 0.033(3) -0.002(3)
C5 0.044(4) 0.022(3) 0.050(4) 0.011(3) 0.026(3) 0.008(3)
C6 0.037(3) 0.021(3) 0.031(3) 0.005(2) 0.018(3) 0.004(2)
C7 0.034(3) 0.035(3) 0.023(3) -0.001(3) 0.004(2) -0.007(2)
C8 0.047(4) 0.026(3) 0.030(3) 0.011(3) 0.015(3) 0.007(2)
C9 0.024(3) 0.028(3) 0.033(3) 0.002(2) 0.013(2) -0.000(3)
C10 0.022(3) 0.028(3) 0.026(3) 0.002(2) 0.005(2) -0.006(2)
C11 0.020(3) 0.034(3) 0.015(2) 0.004(2) 0.006(2) 0.006(2)
C12 0.019(3) 0.023(3) 0.023(3) 0.003(2) 0.016(2) 0.002(2)
C13 0.021(3) 0.030(3) 0.031(3) -0.001(2) 0.014(2) -0.003(2)
C14 0.023(3) 0.064(5) 0.024(3) 0.000(3) 0.007(2) -0.004(3)
C15 0.026(3) 0.092(6) 0.023(3) 0.018(4) 0.009(3) 0.026(4)
C16 0.032(3) 0.050(4) 0.053(4) 0.019(3) 0.026(3) 0.028(4)
C17 0.029(3) 0.026(3) 0.024(3) 0.003(2) 0.017(2) 0.007(2)
C18 0.026(3) 0.026(3) 0.014(2) 0.005(2) 0.003(2) -0.000(2)
C19 0.020(3) 0.027(3) 0.013(2) 0.008(2) 0.000(2) 0.001(2)
C20 0.030(3) 0.023(3) 0.025(3) 0.009(2) 0.012(2) 0.004(2)
C21 0.028(3) 0.027(3) 0.026(3) 0.005(2) 0.010(2) 0.006(2)
C22 0.023(3) 0.039(3) 0.025(3) 0.008(2) 0.011(2) 0.005(3)
C23 0.032(3) 0.029(3) 0.032(3) 0.007(3) 0.011(3) -0.008(3)
C24 0.026(3) 0.018(3) 0.030(3) -0.002(2) 0.007(2) -0.000(2)
C25 0.004(2) 0.024(3) 0.008(2) 0.0073(19) -0.0033(17) -0.0098(19)
C26 0.020(3) 0.034(3) 0.029(3) 0.005(2) 0.005(2) 0.007(3)
C27 0.026(3) 0.031(3) 0.020(3) 0.009(2) 0.003(2) 0.008(2)
C28 0.055(4) 0.035(4) 0.025(3) 0.001(3) 0.006(3) 0.004(3)
C29 0.072(5) 0.046(4) 0.023(3) 0.021(4) 0.013(3) 0.003(3)
C30 0.050(4) 0.055(5) 0.039(4) 0.027(4) 0.026(3) 0.025(3)
C31 0.033(3) 0.042(4) 0.031(3) 0.010(3) 0.007(3) 0.017(3)
C32 0.031(3) 0.038(3) 0.026(3) 0.011(3) 0.007(2) 0.011(3)
C33 0.024(3) 0.023(3) 0.020(3) 0.005(2) 0.010(2) 0.005(2)
C34 0.031(3) 0.037(4) 0.038(3) 0.012(3) 0.017(3) 0.005(3)
C35 0.042(4) 0.025(3) 0.040(3) 0.015(3) 0.017(3) -0.001(3)
C36 0.038(3) 0.020(3) 0.027(3) 0.003(2) 0.005(3) 0.001(2)
C37 0.031(3) 0.018(3) 0.026(3) 0.006(2) 0.004(2) 0.002(2)

loop_
_atom_type_symbol
_atom_type_description
_atom_type_scat_dispersion_real
_atom_type_scat_dispersion_imag
_atom_type_scat_source
C C 0.0033 0.0016
;
International Tables for Crystallography
(Vol. C, Tables 4.2.6.8 and 6.1.1.4)
;
H H 0.0000 0.0000
;
International Tables for Crystallography
(Vol. C, Table 6.1.1.4)
;
Hf Hf -0.5830 6.1852
;
International Tables for Crystallography
(Vol. C, Tables 4.2.6.8 and 6.1.1.4)
;
N N 0.0061 0.0033
;
International Tables for Crystallography
(Vol. C, Tables 4.2.6.8 and 6.1.1.4)
;

loop_
_geom_angle_atom_site_label_1
_geom_angle_atom_site_label_2
_geom_angle_atom_site_label_3
_geom_angle
_geom_angle_publ_flag
N1 Hf1 N2 79.06(18) yes
N1 Hf1 N3 149.03(17) yes
N1 Hf1 C11 110.7(2) yes
N1 Hf1 C12 108.77(17) yes
N1 Hf1 C18 105.54(19) yes
N2 Hf1 N3 70.12(16) yes
N2 Hf1 C11 121.67(18) yes
N2 Hf1 C12 154.97(16) yes
N2 Hf1 C18 114.03(19) yes
N3 Hf1 C11 88.73(19) yes
N3 Hf1 C12 100.67(16) yes
N3 Hf1 C18 84.84(18) yes
C11 Hf1 C12 33.37(16) yes
C11 Hf1 C18 117.37(18) yes
C12 Hf1 C18 87.34(17) yes
Hf1 N1 C1 133.4(3) yes
Hf1 N1 C9 112.8(4) yes
C1 N1 C9 113.6(4) yes
Hf1 N2 C10 117.7(4) yes
Hf1 N2 C25 129.6(3) yes
C10 N2 C25 112.4(4) yes
Hf1 N3 C33 117.4(3) yes
Hf1 N3 C37 124.0(4) yes
C33 N3 C37 118.6(5) yes
N1 C1 C2 118.9(5) yes
N1 C1 C6 120.6(5) yes
C2 C1 C6 120.4(5) yes
C1 C2 C3 118.6(5) yes
C1 C2 C7 120.3(5) yes
C3 C2 C7 121.2(5) yes
C2 C3 C4 121.1(6) yes
C3 C4 C5 120.4(7) yes
C4 C5 C6 120.7(6) yes
C1 C6 C5 118.8(5) yes
C1 C6 C8 121.5(6) yes
C5 C6 C8 119.7(5) yes
N1 C9 C10 110.0(4) yes
N2 C10 C9 108.3(4) yes
Hf1 C11 C12 88.8(3) yes
Hf1 C12 C11 57.8(3) yes
Hf1 C12 C13 115.6(4) yes
Hf1 C12 C17 89.4(3) yes
C11 C12 C13 122.8(5) yes
C11 C12 C17 119.6(4) yes
C13 C12 C17 116.8(5) yes
C12 C13 C14 122.2(6) yes
C13 C14 C15 120.3(5) yes
C14 C15 C16 119.4(6) yes
C15 C16 C17 119.8(6) yes
C12 C17 C16 121.3(5) yes
Hf1 C18 C19 118.2(3) yes
C18 C19 C20 120.9(5) yes
C18 C19 C24 122.7(5) yes
C20 C19 C24 116.4(5) yes
C19 C20 C21 121.9(5) yes
C20 C21 C22 120.8(5) yes
C21 C22 C23 118.0(6) yes
C22 C23 C24 121.2(6) yes
C19 C24 C23 121.8(5) yes
N2 C25 C26 114.9(4) yes
N2 C25 C33 107.6(4) yes
C26 C25 C33 106.4(4) yes
C25 C26 C27 115.4(4) yes
C26 C27 C28 120.3(5) yes
C26 C27 C32 122.2(5) yes
C28 C27 C32 117.5(6) yes
C27 C28 C29 120.7(6) yes
C28 C29 C30 121.0(6) yes
C29 C30 C31 119.4(7) yes
C30 C31 C32 119.8(6) yes
C27 C32 C31 121.5(5) yes
N3 C33 C25 114.6(5) yes
N3 C33 C34 121.5(5) yes
C25 C33 C34 123.9(5) yes
C33 C34 C35 119.6(6) yes
C34 C35 C36 118.9(6) yes
C35 C36 C37 118.9(5) yes
N3 C37 C36 122.6(5) yes
C2 C3 H3 119.475 no
C4 C3 H3 119.466 no
C3 C4 H4 119.788 no
C5 C4 H4 119.783 no
C4 C5 H5 119.648 no
C6 C5 H5 119.649 no
C2 C7 H7A 109.474 no
C2 C7 H7B 109.475 no
C2 C7 H7C 109.468 no
H7A C7 H7B 109.474 no
H7A C7 H7C 109.464 no
H7B C7 H7C 109.473 no
C6 C8 H8A 109.469 no
C6 C8 H8B 109.475 no
C6 C8 H8C 109.466 no
H8A C8 H8B 109.470 no
H8A C8 H8C 109.473 no
H8B C8 H8C 109.474 no
N1 C9 H9A 109.673 no
N1 C9 H9B 109.676 no
C10 C9 H9A 109.667 no
C10 C9 H9B 109.677 no
H9A C9 H9B 108.171 no
N2 C10 H10A 110.040 no
N2 C10 H10B 110.047 no
C9 C10 H10A 110.032 no
C9 C10 H10B 110.042 no
H10A C10 H10B 108.393 no
Hf1 C11 H11A 113.849 no
Hf1 C11 H11B 113.845 no
C12 C11 H11A 113.844 no
C12 C11 H11B 113.849 no
H11A C11 H11B 111.068 no
C12 C13 H13 118.874 no
C14 C13 H13 118.886 no
C13 C14 H14 119.824 no
C15 C14 H14 119.837 no
C14 C15 H15 120.283 no
C16 C15 H15 120.284 no
C15 C16 H16 120.072 no
C17 C16 H16 120.080 no
C12 C17 H17 119.344 no
C16 C17 H17 119.337 no
Hf1 C18 H18A 107.751 no
Hf1 C18 H18B 107.753 no
C19 C18 H18A 107.748 no
C19 C18 H18B 107.755 no
H18A C18 H18B 107.116 no
C19 C20 H20 119.042 no
C21 C20 H20 119.025 no
C20 C21 H21 119.615 no
C22 C21 H21 119.602 no
C21 C22 H22 121.008 no
C23 C22 H22 121.001 no
C22 C23 H23 119.417 no
C24 C23 H23 119.414 no
C19 C24 H24 119.113 no
C23 C24 H24 119.125 no
N2 C25 H25 109.264 no
C26 C25 H25 109.256 no
C33 C25 H25 109.253 no
C25 C26 H26A 108.414 no
C25 C26 H26B 108.415 no
C27 C26 H26A 108.419 no
C27 C26 H26B 108.411 no
H26A C26 H26B 107.467 no
C27 C28 H28 119.630 no
C29 C28 H28 119.634 no
C28 C29 H29 119.495 no
C30 C29 H29 119.494 no
C29 C30 H30 120.284 no
C31 C30 H30 120.279 no
C30 C31 H31 120.100 no
C32 C31 H31 120.101 no
C27 C32 H32 119.238 no
C31 C32 H32 119.248 no
C33 C34 H34 120.193 no
C35 C34 H34 120.191 no
C34 C35 H35 120.557 no
C36 C35 H35 120.561 no
C35 C36 H36 120.557 no
C37 C36 H36 120.564 no
N3 C37 H37 118.709 no
C36 C37 H37 118.710 no

loop_
_geom_bond_atom_site_label_1
_geom_bond_atom_site_label_2
_geom_bond_distance
_geom_bond_publ_flag
Hf1 N1 2.063(5) yes
Hf1 N2 2.047(5) yes
Hf1 N3 2.344(5) yes
Hf1 C11 2.287(5) yes
Hf1 C12 2.702(6) yes
Hf1 C18 2.286(5) yes
N1 C1 1.432(8) yes
N1 C9 1.482(7) yes
N2 C10 1.458(6) yes
N2 C25 1.398(7) yes
N3 C33 1.331(7) yes
N3 C37 1.348(6) yes
C1 C2 1.407(8) yes
C1 C6 1.405(8) yes
C2 C3 1.400(9) yes
C2 C7 1.503(8) yes
C3 C4 1.377(9) yes
C4 C5 1.372(10) yes
C5 C6 1.405(10) yes
C6 C8 1.508(8) yes
C9 C10 1.507(9) yes
C11 C12 1.487(7) yes
C12 C13 1.405(7) yes
C12 C17 1.396(8) yes
C13 C14 1.371(8) yes
C14 C15 1.384(11) yes
C15 C16 1.389(9) yes
C16 C17 1.402(8) yes
C18 C19 1.484(8) yes
C19 C20 1.398(7) yes
C19 C24 1.398(8) yes
C20 C21 1.373(8) yes
C21 C22 1.385(9) yes
C22 C23 1.388(8) yes
C23 C24 1.367(9) yes
C25 C26 1.598(7) yes
C25 C33 1.551(6) yes
C26 C27 1.508(8) yes
C27 C28 1.388(9) yes
C27 C32 1.388(7) yes
C28 C29 1.367(11) yes
C29 C30 1.378(9) yes
C30 C31 1.364(9) yes
C31 C32 1.384(9) yes
C33 C34 1.387(9) yes
C34 C35 1.373(8) yes
C35 C36 1.375(9) yes
C36 C37 1.370(9) yes
C3 H3 0.950 no
C4 H4 0.950 no
C5 H5 0.950 no
C7 H7A 0.980 no
C7 H7B 0.980 no
C7 H7C 0.980 no
C8 H8A 0.980 no
C8 H8B 0.980 no
C8 H8C 0.980 no
C9 H9A 0.990 no
C9 H9B 0.990 no
C10 H10A 0.990 no
C10 H10B 0.990 no
C11 H11A 0.990 no
C11 H11B 0.990 no
C13 H13 0.950 no
C14 H14 0.950 no
C15 H15 0.950 no
C16 H16 0.950 no
C17 H17 0.950 no
C18 H18A 0.990 no
C18 H18B 0.990 no
C20 H20 0.950 no
C21 H21 0.950 no
C22 H22 0.950 no
C23 H23 0.950 no
C24 H24 0.950 no
C25 H25 1.000 no
C26 H26A 0.990 no
C26 H26B 0.990 no
C28 H28 0.950 no
C29 H29 0.950 no
C30 H30 0.950 no
C31 H31 0.950 no
C32 H32 0.950 no
C34 H34 0.950 no
C35 H35 0.950 no
C36 H36 0.950 no
C37 H37 0.950 no

loop_
_geom_contact_atom_site_label_1
_geom_contact_atom_site_label_2
_geom_contact_distance
_geom_contact_publ_flag
_geom_contact_site_symmetry_2
N1 C7 2.858(8) no .
N1 C8 2.923(8) no .
N1 C17 3.482(7) no .
N2 C27 3.045(7) no .
N3 C19 3.593(7) no .
N3 C24 3.567(8) no .
N3 C26 3.475(7) no .
N3 C32 3.423(8) no .
N3 C35 2.761(9) no .
C1 C4 2.783(10) no .
C1 C17 3.392(7) no .
C2 C5 2.793(9) no .
C2 C9 3.232(9) no .
C3 C6 2.787(9) no .
C6 C9 3.333(9) no .
C6 C17 3.567(8) no .
C7 C9 3.391(9) no .
C10 C26 3.036(9) no .
C12 C15 2.819(8) no .
C13 C16 2.759(10) no .
C13 C18 3.566(8) no .
C14 C17 2.767(8) no .
C17 C18 3.545(9) no .
C18 C37 3.476(8) no .
C19 C22 2.821(8) no .
C20 C23 2.740(9) no .
C21 C24 2.746(8) no .
C25 C28 3.598(9) no .
C25 C32 3.323(8) no .
C26 C34 3.131(8) no .
C27 C30 2.787(10) no .
C27 C33 3.136(8) no .
C28 C31 2.753(9) no .
C29 C32 2.729(9) no .
C32 C33 3.161(8) no .
C33 C36 2.722(7) no .
C34 C37 2.700(9) no .
C3 C3 3.567(9) no 2_655
C5 C36 3.597(9) no 1_545
C7 C10 3.533(7) no 2_555
C10 C7 3.533(7) no 2_555
C26 C32 3.537(9) no 2_565
C32 C26 3.537(9) no 2_565
C36 C5 3.597(9) no 1_565
Hf1 H7A 3.3182 no .
Hf1 H9A 3.3119 no .
Hf1 H10A 3.4969 no .
Hf1 H17 3.0516 no .
Hf1 H37 3.3069 no .
N1 H7A 2.7037 no .
N1 H7B 2.8986 no .
N1 H8B 2.8089 no .
N1 H8C 2.9402 no .
N1 H10A 2.8410 no .
N1 H10B 3.2731 no .
N1 H17 2.9754 no .
N1 H18A 3.4610 no .
N2 H9A 2.7961 no .
N2 H9B 3.2311 no .
N2 H26A 2.8287 no .
N2 H26B 3.3308 no .
N3 H11B 3.0037 no .
N3 H18B 3.0375 no .
N3 H24 3.1272 no .
N3 H25 3.0953 no .
N3 H32 3.0169 no .
N3 H34 3.2218 no .
N3 H36 3.2357 no .
C1 H3 3.2714 no .
C1 H5 3.2770 no .
C1 H7A 2.7177 no .
C1 H7B 2.8184 no .
C1 H7C 3.3162 no .
C1 H8A 3.3295 no .
C1 H8B 2.7522 no .
C1 H8C 2.8284 no .
C1 H9A 2.9577 no .
C1 H9B 2.4436 no .
C1 H17 2.6154 no .
C2 H4 3.2713 no .
C2 H9B 2.9539 no .
C2 H17 3.0225 no .
C3 H5 3.2396 no .
C3 H7A 3.1878 no .
C3 H7B 3.1071 no .
C3 H7C 2.5725 no .
C5 H3 3.2378 no .
C5 H8A 2.5512 no .
C5 H8B 3.1763 no .
C5 H8C 3.1069 no .
C5 H17 3.4857 no .
C6 H4 3.2695 no .
C6 H9A 3.4890 no .
C6 H9B 3.3166 no .
C6 H16 3.4695 no .
C6 H17 2.9022 no .
C7 H3 2.6846 no .
C7 H9B 3.1579 no .
C7 H10A 3.2067 no .
C7 H11A 3.3152 no .
C7 H28 3.4849 no .
C7 H29 3.4517 no .
C8 H5 2.6672 no .
C8 H9A 3.3483 no .
C8 H16 3.3888 no .
C8 H17 3.5564 no .
C8 H18A 3.1968 no .
C8 H20 3.0513 no .
C9 H7A 3.4423 no .
C9 H7B 2.9744 no .
C9 H8B 3.0854 no .
C10 H7A 3.5425 no .
C10 H7B 3.1344 no .
C10 H25 2.5600 no .
C10 H26A 2.8355 no .
C10 H28 3.3763 no .
C11 H7A 3.0899 no .
C11 H13 2.7095 no .
C11 H17 2.6455 no .
C11 H37 3.3563 no .
C12 H14 3.2819 no .
C12 H16 3.2921 no .
C12 H18A 3.4816 no .
C12 H18B 3.3100 no .
C12 H37 3.4158 no .
C13 H11A 3.3058 no .
C13 H11B 2.6749 no .
C13 H15 3.2466 no .
C13 H17 3.2497 no .
C13 H18B 3.0404 no .
C13 H37 2.9068 no .
C14 H16 3.2539 no .
C14 H18A 3.5694 no .
C14 H18B 3.1706 no .
C15 H13 3.2400 no .
C15 H17 3.2680 no .
C15 H18A 3.2910 no .
C15 H18B 3.5282 no .
C16 H8C 3.0397 no .
C16 H14 3.2534 no .
C16 H18A 3.0984 no .
C17 H8C 3.2474 no .
C17 H11A 2.7293 no .
C17 H11B 3.3358 no .
C17 H13 3.2457 no .
C17 H15 3.2755 no .
C17 H18A 3.2007 no .
C18 H8C 3.1207 no .
C18 H20 2.6590 no .
C18 H24 2.6944 no .
C18 H37 3.2295 no .
C19 H21 3.2731 no .
C19 H23 3.2658 no .
C20 H8B 3.3904 no .
C20 H8C 3.5563 no .
C20 H9A 3.4241 no .
C20 H18A 2.5981 no .
C20 H18B 3.2504 no .
C20 H22 3.2581 no .
C20 H24 3.2391 no .
C21 H23 3.2370 no .
C22 H20 3.2477 no .
C22 H24 3.2496 no .
C23 H21 3.2385 no .
C24 H18A 3.2437 no .
C24 H18B 2.6042 no .
C24 H20 3.2386 no .
C24 H22 3.2581 no .
C25 H10A 2.7150 no .
C25 H10B 2.4964 no .
C25 H32 3.2445 no .
C25 H34 2.7697 no .
C26 H10A 2.8252 no .
C26 H10B 3.1904 no .
C26 H28 2.6614 no .
C26 H32 2.6932 no .
C26 H34 3.0277 no .
C27 H10A 3.1578 no .
C27 H25 3.4544 no .
C27 H29 3.2487 no .
C27 H31 3.2723 no .
C28 H7A 3.1474 no .
C28 H7B 3.3692 no .
C28 H10A 2.9665 no .
C28 H26A 2.5478 no .
C28 H26B 3.1843 no .
C28 H30 3.2453 no .
C28 H32 3.2344 no .
C29 H7A 3.0962 no .
C29 H7C 3.5839 no .
C29 H31 3.2291 no .
C30 H11A 3.4838 no .
C30 H28 3.2429 no .
C30 H32 3.2290 no .
C31 H11A 3.5309 no .
C31 H11B 3.0978 no .
C31 H29 3.2232 no .
C32 H11B 3.2494 no .
C32 H26A 3.3103 no .
C32 H26B 2.7173 no .
C32 H28 3.2368 no .
C32 H30 3.2382 no .
C33 H26A 3.3706 no .
C33 H26B 2.6309 no .
C33 H32 2.6855 no .
C33 H35 3.2484 no .
C33 H37 3.1569 no .
C34 H25 2.8286 no .
C34 H26B 2.7648 no .
C34 H32 2.8932 no .
C34 H36 3.2305 no .
C35 H32 3.3839 no .
C35 H37 3.2174 no .
C36 H24 3.4315 no .
C36 H34 3.2287 no .
C37 H11B 3.1697 no .
C37 H13 3.2712 no .
C37 H18B 2.9902 no .
C37 H24 3.0031 no .
C37 H32 3.4519 no .
C37 H35 3.2280 no .
H3 H4 2.3158 no .
H3 H7A 3.4110 no .
H3 H7B 3.2720 no .
H3 H7C 2.3695 no .
H4 H5 2.3138 no .
H5 H8A 2.3375 no .
H5 H8B 3.3888 no .
H5 H8C 3.2632 no .
H7A H9B 3.4857 no .
H7A H10A 3.1073 no .
H7A H11A 2.4131 no .
H7A H17 3.3090 no .
H7A H28 3.2210 no .
H7A H29 3.1415 no .
H7B H9B 2.6055 no .
H7B H10A 2.5053 no .
H7B H28 2.9721 no .
H7B H29 3.4733 no .
H7C H29 3.1764 no .
H8A H16 3.5481 no .
H8A H20 3.5703 no .
H8B H9A 2.6252 no .
H8B H9B 3.3357 no .
H8B H18A 3.3212 no .
H8B H20 2.4787 no .
H8C H16 2.7548 no .
H8C H17 3.1287 no .
H8C H18A 2.3147 no .
H8C H20 2.7736 no .
H9A H10A 2.8387 no .
H9A H10B 2.2535 no .
H9A H20 3.0213 no .
H9B H10A 2.2563 no .
H9B H10B 2.5035 no .
H10A H25 3.0425 no .
H10A H26A 2.4552 no .
H10A H28 2.4868 no .
H10B H25 2.2852 no .
H10B H26A 2.8310 no .
H11A H13 3.5338 no .
H11A H17 2.5795 no .
H11B H13 2.4844 no .
H11B H31 3.1214 no .
H11B H32 3.3684 no .
H11B H37 2.9423 no .
H13 H14 2.3019 no .
H13 H18B 3.3314 no .
H13 H37 2.4222 no .
H14 H15 2.3355 no .
H14 H18B 3.5348 no .
H15 H16 2.3445 no .
H16 H17 2.3431 no .
H16 H18A 3.4454 no .
H18A H20 2.4470 no .
H18A H24 3.5223 no .
H18B H20 3.5240 no .
H18B H24 2.4499 no .
H18B H37 2.5579 no .
H20 H21 2.3029 no .
H21 H22 2.3441 no .
H22 H23 2.3437 no .
H23 H24 2.2958 no .
H24 H37 3.1718 no .
H25 H26A 2.3842 no .
H25 H26B 2.4600 no .
H25 H34 2.7835 no .
H26A H28 2.3382 no .
H26B H28 3.4083 no .
H26B H32 2.6257 no .
H26B H34 2.4267 no .
H28 H29 2.3047 no .
H29 H30 2.3252 no .
H30 H31 2.3190 no .
H31 H32 2.3241 no .
H32 H34 3.2481 no .
H34 H35 2.3337 no .
H35 H36 2.3407 no .
H36 H37 2.3098 no .
C2 H3 3.3188 no 2_655
C2 H10A 3.5106 no 2_555
C2 H28 3.2931 no 2_555
C3 H3 3.3352 no 2_655
C3 H7A 3.5158 no 2_655
C3 H7C 3.2556 no 2_655
C3 H11A 3.3754 no 2_655
C3 H26A 3.1242 no 2_555
C3 H28 3.5415 no 2_555
C4 H7A 3.4054 no 2_655
C4 H7C 3.1289 no 2_655
C4 H11A 3.3113 no 2_655
C4 H30 3.5879 no 2_655
C5 H36 3.2373 no 1_545
C6 H35 3.5553 no 1_545
C7 H3 3.4538 no 2_655
C7 H4 3.4866 no 2_655
C7 H7B 3.5297 no 2_555
C7 H9B 3.4157 no 2_555
C7 H10A 2.8974 no 2_555
C7 H10B 3.4189 no 2_555
C8 H8C 3.5361 no 2_656
C8 H18A 3.2134 no 2_656
C8 H20 3.5558 no 2_656
C8 H35 3.2989 no 1_545
C8 H36 3.3114 no 1_545
C9 H7B 3.4165 no 2_555
C9 H21 3.3111 no 2_556
C9 H22 3.3051 no 2_556
C10 H7B 3.0811 no 2_555
C10 H7C 3.1112 no 2_555
C11 H3 3.5502 no 2_655
C11 H4 3.5926 no 2_655
C11 H30 3.5720 no 2_665
C11 H31 3.0905 no 2_665
C12 H25 3.1423 no 1_655
C13 H23 3.2082 no 2_666
C13 H24 3.5953 no 2_666
C13 H25 2.9413 no 1_655
C13 H34 3.2390 no 1_655
C14 H23 3.3354 no 2_666
C14 H25 2.7515 no 1_655
C14 H34 3.3691 no 1_655
C15 H10B 3.5792 no 1_655
C15 H25 2.7468 no 1_655
C15 H35 3.5643 no 2_666
C16 H10B 2.9483 no 1_655
C16 H20 3.5309 no 2_656
C16 H21 3.3383 no 2_656
C16 H25 2.9078 no 1_655
C17 H3 3.2431 no 2_655
C17 H10B 3.2514 no 1_655
C17 H25 3.0865 no 1_655
C18 H8A 3.0792 no 2_656
C18 H36 2.9032 no 2_666
C19 H8A 3.1668 no 2_656
C19 H36 3.0002 no 2_666
C20 H5 3.5813 no 2_656
C20 H8A 3.1656 no 2_656
C20 H16 3.1535 no 2_656
C20 H21 3.3265 no 2_556
C21 H9A 3.0793 no 2_556
C21 H15 3.2073 no 1_455
C21 H16 3.0272 no 2_656
C21 H21 3.1473 no 2_556
C22 H9A 3.1888 no 2_556
C22 H15 2.7612 no 1_455
C22 H29 2.9856 no 1_556
C22 H35 3.1645 no 2_566
C23 H13 3.1694 no 2_666
C23 H14 3.5108 no 2_666
C23 H15 2.9757 no 1_455
C23 H29 3.4693 no 1_556
C23 H34 3.4163 no 2_566
C23 H35 3.3624 no 2_566
C24 H13 3.4211 no 2_666
C24 H15 3.5777 no 1_455
C24 H36 3.1060 no 2_666
C24 H37 3.2162 no 2_666
C26 H32 3.5060 no 2_565
C27 H26B 3.3720 no 2_565
C27 H32 3.4663 no 2_565
C28 H9B 3.3339 no 2_555
C29 H4 3.4001 no 2_655
C29 H9B 3.4386 no 2_555
C29 H22 3.3083 no 1_554
C29 H34 3.4131 no 2_565
C30 H4 3.1279 no 2_655
C30 H11B 3.2745 no 2_665
C30 H13 3.4791 no 2_665
C30 H26B 3.3561 no 2_565
C30 H31 3.4166 no 2_665
C30 H34 3.4172 no 2_565
C31 H11B 3.2357 no 2_665
C31 H26B 2.7999 no 2_565
C31 H31 3.2700 no 2_665
C32 H26B 2.7960 no 2_565
C34 H14 3.5305 no 1_455
C34 H23 3.1309 no 2_566
C35 H5 3.5982 no 1_565
C35 H8A 3.4946 no 1_565
C35 H14 3.3566 no 2_666
C35 H22 3.4130 no 2_566
C35 H23 3.3143 no 2_566
C36 H5 3.0266 no 1_565
C36 H8A 3.2316 no 1_565
C36 H18B 3.0199 no 2_666
C36 H24 3.5462 no 2_666
C37 H24 3.3768 no 2_666
H3 C2 3.3188 no 2_655
H3 C3 3.3352 no 2_655
H3 C7 3.4538 no 2_655
H3 C11 3.5502 no 2_655
H3 C17 3.2431 no 2_655
H3 H3 3.3657 no 2_655
H3 H7A 3.1921 no 2_655
H3 H7C 3.3022 no 2_655
H3 H10A 3.5255 no 2_555
H3 H10B 3.4622 no 2_555
H3 H11A 2.7717 no 2_655
H3 H17 2.6681 no 2_655
H3 H26A 2.8271 no 2_555
H4 C7 3.4866 no 2_655
H4 C11 3.5926 no 2_655
H4 C29 3.4001 no 2_655
H4 C30 3.1279 no 2_655
H4 H7A 2.9956 no 2_655
H4 H7C 3.1011 no 2_655
H4 H11A 2.6436 no 2_655
H4 H29 3.2675 no 2_655
H4 H30 2.7709 no 2_655
H4 H31 3.0558 no 1_545
H5 C20 3.5813 no 2_656
H5 C35 3.5982 no 1_545
H5 C36 3.0266 no 1_545
H5 H30 3.4322 no 2_655
H5 H35 3.5999 no 1_545
H5 H36 2.5560 no 1_545
H7A C3 3.5158 no 2_655
H7A C4 3.4054 no 2_655
H7A H3 3.1921 no 2_655
H7A H4 2.9956 no 2_655
H7B C7 3.5297 no 2_555
H7B C9 3.4165 no 2_555
H7B C10 3.0811 no 2_555
H7B H7B 2.5511 no 2_555
H7B H9B 2.8179 no 2_555
H7B H10A 2.3434 no 2_555
H7B H10B 3.2421 no 2_555
H7B H28 3.0947 no 2_555
H7C C3 3.2556 no 2_655
H7C C4 3.1289 no 2_655
H7C C10 3.1112 no 2_555
H7C H3 3.3022 no 2_655
H7C H4 3.1011 no 2_655
H7C H9B 3.1775 no 2_555
H7C H10A 2.7112 no 2_555
H7C H10B 2.7611 no 2_555
H7C H17 3.5433 no 2_655
H8A C18 3.0792 no 2_656
H8A C19 3.1668 no 2_656
H8A C20 3.1656 no 2_656
H8A C35 3.4946 no 1_545
H8A C36 3.2316 no 1_545
H8A H8C 3.2895 no 2_656
H8A H18A 2.3976 no 2_656
H8A H18B 3.2470 no 2_656
H8A H20 3.0207 no 2_656
H8A H35 3.0363 no 1_545
H8A H36 2.4925 no 1_545
H8B H15 3.2591 no 2_656
H8B H18A 3.5159 no 2_656
H8B H22 2.9685 no 2_556
H8B H35 2.9348 no 1_545
H8B H36 3.5688 no 1_545
H8C C8 3.5361 no 2_656
H8C H8A 3.2895 no 2_656
H8C H8C 3.0722 no 2_656
H8C H18A 3.3408 no 2_656
H8C H20 3.1993 no 2_656
H9A C21 3.0793 no 2_556
H9A C22 3.1888 no 2_556
H9A H21 2.4056 no 2_556
H9A H22 2.6537 no 2_556
H9B C7 3.4157 no 2_555
H9B C28 3.3339 no 2_555
H9B C29 3.4386 no 2_555
H9B H7B 2.8179 no 2_555
H9B H7C 3.1775 no 2_555
H9B H22 3.0493 no 2_556
H9B H28 2.6385 no 2_555
H9B H29 2.8548 no 2_555
H10A C2 3.5106 no 2_555
H10A C7 2.8974 no 2_555
H10A H3 3.5255 no 2_555
H10A H7B 2.3434 no 2_555
H10A H7C 2.7112 no 2_555
H10B C7 3.4189 no 2_555
H10B C15 3.5792 no 1_455
H10B C16 2.9483 no 1_455
H10B C17 3.2514 no 1_455
H10B H3 3.4622 no 2_555
H10B H7B 3.2421 no 2_555
H10B H7C 2.7611 no 2_555
H10B H16 2.8567 no 1_455
H10B H17 3.3495 no 1_455
H10B H21 3.2928 no 2_556
H11A C3 3.3754 no 2_655
H11A C4 3.3113 no 2_655
H11A H3 2.7717 no 2_655
H11A H4 2.6436 no 2_655
H11A H31 2.8688 no 2_665
H11B C30 3.2745 no 2_665
H11B C31 3.2357 no 2_665
H11B H30 2.6990 no 2_665
H11B H31 2.6148 no 2_665
H13 C23 3.1694 no 2_666
H13 C24 3.4211 no 2_666
H13 C30 3.4791 no 2_665
H13 H23 2.5204 no 2_666
H13 H24 3.0190 no 2_666
H13 H25 3.4931 no 1_655
H13 H30 2.9275 no 2_665
H13 H34 2.9874 no 1_655
H14 C23 3.5108 no 2_666
H14 C34 3.5305 no 1_655
H14 C35 3.3566 no 2_666
H14 H14 3.4148 no 2_766
H14 H23 3.4087 no 1_655
H14 H23 2.7948 no 2_666
H14 H24 3.1256 no 2_666
H14 H25 3.2202 no 1_655
H14 H34 3.2234 no 1_655
H14 H35 3.3021 no 2_666
H15 C21 3.2073 no 1_655
H15 C22 2.7612 no 1_655
H15 C23 2.9757 no 1_655
H15 C24 3.5777 no 1_655
H15 H8B 3.2591 no 2_656
H15 H20 3.4987 no 2_656
H15 H21 3.5925 no 1_655
H15 H21 3.4192 no 2_656
H15 H22 2.9145 no 1_655
H15 H23 3.2384 no 1_655
H15 H25 3.2286 no 1_655
H15 H35 3.0591 no 2_666
H16 C20 3.1535 no 2_656
H16 C21 3.0272 no 2_656
H16 H10B 2.8567 no 1_655
H16 H20 2.7777 no 2_656
H16 H21 2.5443 no 2_656
H16 H25 3.4497 no 1_655
H17 H3 2.6681 no 2_655
H17 H7C 3.5433 no 2_655
H17 H10B 3.3495 no 1_655
H18A C8 3.2134 no 2_656
H18A H8A 2.3976 no 2_656
H18A H8B 3.5159 no 2_656
H18A H8C 3.3408 no 2_656
H18A H36 2.9347 no 2_666
H18B C36 3.0199 no 2_666
H18B H8A 3.2470 no 2_656
H18B H36 2.3384 no 2_666
H18B H37 3.5037 no 2_666
H20 C8 3.5558 no 2_656
H20 C16 3.5309 no 2_656
H20 H8A 3.0207 no 2_656
H20 H8C 3.1993 no 2_656
H20 H15 3.4987 no 2_656
H20 H16 2.7777 no 2_656
H20 H21 3.1736 no 2_556
H21 C9 3.3111 no 2_556
H21 C16 3.3383 no 2_656
H21 C20 3.3265 no 2_556
H21 C21 3.1473 no 2_556
H21 H9A 2.4056 no 2_556
H21 H10B 3.2928 no 2_556
H21 H15 3.5925 no 1_455
H21 H15 3.4192 no 2_656
H21 H16 2.5443 no 2_656
H21 H20 3.1736 no 2_556
H21 H21 2.8471 no 2_556
H22 C9 3.3051 no 2_556
H22 C29 3.3083 no 1_556
H22 C35 3.4130 no 2_566
H22 H8B 2.9685 no 2_556
H22 H9A 2.6537 no 2_556
H22 H9B 3.0493 no 2_556
H22 H15 2.9145 no 1_455
H22 H29 2.5502 no 1_556
H22 H34 3.5401 no 2_566
H22 H35 2.5422 no 2_566
H23 C13 3.2082 no 2_666
H23 C14 3.3354 no 2_666
H23 C34 3.1309 no 2_566
H23 C35 3.3143 no 2_566
H23 H13 2.5204 no 2_666
H23 H14 3.4087 no 1_455
H23 H14 2.7948 no 2_666
H23 H15 3.2384 no 1_455
H23 H29 3.4264 no 1_556
H23 H30 3.4868 no 1_556
H23 H34 2.5447 no 2_566
H23 H35 2.9179 no 2_566
H24 C13 3.5953 no 2_666
H24 C36 3.5462 no 2_666
H24 C37 3.3768 no 2_666
H24 H13 3.0190 no 2_666
H24 H14 3.1256 no 2_666
H24 H36 3.0230 no 2_666
H24 H37 2.6531 no 2_666
H25 C12 3.1423 no 1_455
H25 C13 2.9413 no 1_455
H25 C14 2.7515 no 1_455
H25 C15 2.7468 no 1_455
H25 C16 2.9078 no 1_455
H25 C17 3.0865 no 1_455
H25 H13 3.4931 no 1_455
H25 H14 3.2202 no 1_455
H25 H15 3.2286 no 1_455
H25 H16 3.4497 no 1_455
H26A C3 3.1242 no 2_555
H26A H3 2.8271 no 2_555
H26A H31 3.5320 no 2_565
H26A H32 3.5050 no 2_565
H26B C27 3.3720 no 2_565
H26B C30 3.3561 no 2_565
H26B C31 2.7999 no 2_565
H26B C32 2.7960 no 2_565
H26B H31 2.9967 no 2_565
H26B H32 2.9853 no 2_565
H28 C2 3.2931 no 2_555
H28 C3 3.5415 no 2_555
H28 H7B 3.0947 no 2_555
H28 H9B 2.6385 no 2_555
H29 C22 2.9856 no 1_554
H29 C23 3.4693 no 1_554
H29 H4 3.2675 no 2_655
H29 H9B 2.8548 no 2_555
H29 H22 2.5502 no 1_554
H29 H23 3.4264 no 1_554
H30 C4 3.5879 no 2_655
H30 C11 3.5720 no 2_665
H30 H4 2.7709 no 2_655
H30 H5 3.4322 no 2_655
H30 H11B 2.6990 no 2_665
H30 H13 2.9275 no 2_665
H30 H23 3.4868 no 1_554
H30 H31 3.1253 no 2_665
H31 C11 3.0905 no 2_665
H31 C30 3.4166 no 2_665
H31 C31 3.2700 no 2_665
H31 H4 3.0558 no 1_565
H31 H11A 2.8688 no 2_665
H31 H11B 2.6148 no 2_665
H31 H26A 3.5320 no 2_565
H31 H26B 2.9967 no 2_565
H31 H30 3.1253 no 2_665
H31 H31 2.8476 no 2_665
H32 C26 3.5060 no 2_565
H32 C27 3.4663 no 2_565
H32 H26A 3.5050 no 2_565
H32 H26B 2.9853 no 2_565
H34 C13 3.2390 no 1_455
H34 C14 3.3691 no 1_455
H34 C23 3.4163 no 2_566
H34 C29 3.4131 no 2_565
H34 C30 3.4172 no 2_565
H34 H13 2.9874 no 1_455
H34 H14 3.2234 no 1_455
H34 H22 3.5401 no 2_566
H34 H23 2.5447 no 2_566
H35 C6 3.5553 no 1_565
H35 C8 3.2989 no 1_565
H35 C15 3.5643 no 2_666
H35 C22 3.1645 no 2_566
H35 C23 3.3624 no 2_566
H35 H5 3.5999 no 1_565
H35 H8A 3.0363 no 1_565
H35 H8B 2.9348 no 1_565
H35 H14 3.3021 no 2_666
H35 H15 3.0591 no 2_666
H35 H22 2.5422 no 2_566
H35 H23 2.9179 no 2_566
H36 C5 3.2373 no 1_565
H36 C8 3.3114 no 1_565
H36 C18 2.9032 no 2_666
H36 C19 3.0002 no 2_666
H36 C24 3.1060 no 2_666
H36 H5 2.5560 no 1_565
H36 H8A 2.4925 no 1_565
H36 H8B 3.5688 no 1_565
H36 H18A 2.9347 no 2_666
H36 H18B 2.3384 no 2_666
H36 H24 3.0230 no 2_666
H37 C24 3.2162 no 2_666
H37 H18B 3.5037 no 2_666
H37 H24 2.6531 no 2_666

loop_
_geom_torsion_atom_site_label_1
_geom_torsion_atom_site_label_2
_geom_torsion_atom_site_label_3
_geom_torsion_atom_site_label_4
_geom_torsion
_geom_torsion_publ_flag
N1 Hf1 N2 C10 -1.8(3) no
N1 Hf1 N2 C25 -175.1(4) no
N2 Hf1 N1 C1 154.5(4) no
N2 Hf1 N1 C9 -19.2(2) no
N1 Hf1 N3 C33 -9.1(5) no
N1 Hf1 N3 C37 169.6(3) no
N3 Hf1 N1 C1 160.3(3) no
N3 Hf1 N1 C9 -13.5(5) no
N1 Hf1 C11 C12 -93.0(2) no
C11 Hf1 N1 C1 34.6(4) no
C11 Hf1 N1 C9 -139.2(2) no
N1 Hf1 C12 C11 99.3(2) no
N1 Hf1 C12 C13 -146.5(3) no
N1 Hf1 C12 C17 -26.9(3) no
C12 Hf1 N1 C1 -0.8(4) no
C12 Hf1 N1 C9 -174.6(2) no
N1 Hf1 C18 C19 -79.0(4) no
C18 Hf1 N1 C1 -93.3(4) no
C18 Hf1 N1 C9 92.9(3) no
N2 Hf1 N3 C33 -3.1(3) no
N2 Hf1 N3 C37 175.7(4) no
N3 Hf1 N2 C10 -178.6(3) no
N3 Hf1 N2 C25 8.0(3) no
N2 Hf1 C11 C12 177.33(19) no
C11 Hf1 N2 C10 105.9(3) no
C11 Hf1 N2 C25 -67.5(4) no
N2 Hf1 C12 C11 -5.4(5) no
N2 Hf1 C12 C13 108.8(4) no
N2 Hf1 C12 C17 -131.6(3) no
C12 Hf1 N2 C10 109.3(4) no
C12 Hf1 N2 C25 -64.0(6) no
N2 Hf1 C18 C19 5.7(4) no
C18 Hf1 N2 C10 -104.1(3) no
C18 Hf1 N2 C25 82.6(4) no
N3 Hf1 C11 C12 111.7(2) no
C11 Hf1 N3 C33 121.4(3) no
C11 Hf1 N3 C37 -59.8(3) no
N3 Hf1 C12 C11 -70.9(2) no
N3 Hf1 C12 C13 43.2(3) no
N3 Hf1 C12 C17 162.9(2) no
C12 Hf1 N3 C33 152.8(3) no
C12 Hf1 N3 C37 -28.5(3) no
N3 Hf1 C18 C19 71.2(3) no
C18 Hf1 N3 C33 -120.9(3) no
C18 Hf1 N3 C37 57.8(3) no
C11 Hf1 C12 C11 0.0(3) no
C11 Hf1 C12 C13 114.1(5) no
C11 Hf1 C12 C17 -126.2(4) no
C12 Hf1 C11 C12 0.0(2) no
C11 Hf1 C18 C19 157.1(3) no
C18 Hf1 C11 C12 28.2(3) no
C12 Hf1 C18 C19 172.2(3) no
C18 Hf1 C12 C11 -155.1(2) no
C18 Hf1 C12 C13 -41.0(3) no
C18 Hf1 C12 C17 78.6(2) no
Hf1 N1 C1 C2 -87.8(5) no
Hf1 N1 C1 C6 91.2(6) no
Hf1 N1 C9 C10 36.4(5) no
C1 N1 C9 C10 -138.7(4) no
C9 N1 C1 C2 86.0(5) no
C9 N1 C1 C6 -95.1(5) no
Hf1 N2 C10 C9 21.5(5) no
Hf1 N2 C25 C26 107.8(4) no
Hf1 N2 C25 C33 -10.5(5) no
C10 N2 C25 C26 -65.8(5) no
C10 N2 C25 C33 175.9(4) no
C25 N2 C10 C9 -164.1(4) no
Hf1 N3 C33 C25 -0.9(5) no
Hf1 N3 C33 C34 178.1(3) no
Hf1 N3 C37 C36 -177.8(3) no
C33 N3 C37 C36 0.9(8) no
C37 N3 C33 C25 -179.7(4) no
C37 N3 C33 C34 -0.7(7) no
N1 C1 C2 C3 179.8(4) no
N1 C1 C2 C7 0.4(6) no
N1 C1 C6 C5 -178.2(4) no
N1 C1 C6 C8 1.8(7) no
C2 C1 C6 C5 0.7(7) no
C2 C1 C6 C8 -179.3(4) no
C6 C1 C2 C3 0.9(7) no
C6 C1 C2 C7 -178.5(4) no
C1 C2 C3 C4 -0.9(7) no
C7 C2 C3 C4 178.5(4) no
C2 C3 C4 C5 -0.7(8) no
C3 C4 C5 C6 2.4(9) no
C4 C5 C6 C1 -2.4(8) no
C4 C5 C6 C8 177.7(5) no
N1 C9 C10 N2 -36.2(6) no
Hf1 C11 C12 Hf1 0.00(3) no
Hf1 C11 C12 C13 -101.7(4) no
Hf1 C11 C12 C17 68.1(4) no
Hf1 C12 C13 C14 102.1(5) no
Hf1 C12 C17 C16 -117.0(4) no
C11 C12 C13 C14 168.9(5) no
C11 C12 C17 C16 -168.7(4) no
C13 C12 C17 C16 1.6(8) no
C17 C12 C13 C14 -1.2(8) no
C12 C13 C14 C15 -0.3(9) no
C13 C14 C15 C16 1.3(9) no
C14 C15 C16 C17 -0.8(10) no
C15 C16 C17 C12 -0.7(9) no
Hf1 C18 C19 C20 87.2(5) no
Hf1 C18 C19 C24 -93.7(4) no
C18 C19 C20 C21 179.3(4) no
C18 C19 C24 C23 -179.1(4) no
C20 C19 C24 C23 0.1(7) no
C24 C19 C20 C21 0.1(7) no
C19 C20 C21 C22 -0.6(7) no
C20 C21 C22 C23 0.9(7) no
C21 C22 C23 C24 -0.6(7) no
C22 C23 C24 C19 0.1(8) no
N2 C25 C26 C27 -49.8(5) no
N2 C25 C33 N3 6.0(6) no
N2 C25 C33 C34 -173.0(4) no
C26 C25 C33 N3 -117.6(5) no
C26 C25 C33 C34 63.4(6) no
C33 C25 C26 C27 69.1(5) no
C25 C26 C27 C28 107.5(5) no
C25 C26 C27 C32 -72.3(7) no
C26 C27 C28 C29 -179.9(5) no
C26 C27 C32 C31 179.6(5) no
C28 C27 C32 C31 -0.3(8) no
C32 C27 C28 C29 0.0(9) no
C27 C28 C29 C30 0.4(10) no
C28 C29 C30 C31 -0.6(10) no
C29 C30 C31 C32 0.3(10) no
C30 C31 C32 C27 0.1(9) no
N3 C33 C34 C35 0.3(9) no
C25 C33 C34 C35 179.2(4) no
C33 C34 C35 C36 -0.1(9) no
C34 C35 C36 C37 0.4(9) no
C35 C36 C37 N3 -0.8(9) no
